data_7251939
loop_
_publ_author_name
'Kornyakov, Ilya V.'
'Bubnova, Olga'
'Kalinichev, Alexey A.'
'Likholetova, Marina V.'
'Krivovichev, Sergey V.'

_publ_section_title
;
 Subtle symmetry breaking in averievite-related compounds, (MX)Cu5O2(VO4)2
 (MX = CsBr, CsI, RbBr, RbI and KI)
;
_journal_name_full CrystEngComm
_journal_paper_doi 10.1039/D5CE00495K
_journal_year 2026
_chemical_formula_moiety 'Cs Cu5 O10 P2, I'
_chemical_formula_sum 'Cs Cu5 I O10 P2'
_chemical_formula_weight 799.45
_space_group_crystal_system trigonal
_space_group_IT_number 164
_space_group_name_Hall '-P 3 2"'
_space_group_name_H-M_alt 'P -3 m 1'
_atom_sites_solution_primary dual
_audit_creation_date 2025-05-13
_audit_creation_method
;
Olex2 1.5
(compiled 2025.03.04 svn.red2d20d0 for OlexSys, GUI svn.r7188)
;
_audit_update_record
;
2025-05-13 deposited with the CCDC.	2026-04-30 downloaded from the CCDC.
;
_cell_angle_alpha 90
_cell_angle_beta 90
_cell_angle_gamma 120
_cell_formula_units_Z 1
_cell_length_a 6.26222(15)
_cell_length_b 6.26222(15)
_cell_length_c 8.2422(2)
_cell_measurement_reflns_used 6958
_cell_measurement_temperature 296(2)
_cell_measurement_theta_max 35.3410
_cell_measurement_theta_min 2.4720
_cell_volume 279.918(12)
_computing_cell_refinement 'CrysAlisPro 1.171.43.144a (Rigaku OD, 2024)'
_computing_data_collection 'CrysAlisPro system (CCD 41.104a 64-bit (release 16-03-2021))'
_computing_data_reduction 'CrysAlisPro 1.171.43.144a (Rigaku OD, 2024)'
_computing_molecular_graphics 'Olex2 1.5 (Dolomanov et al., 2009)'
_computing_publication_material 'Olex2 1.5 (Dolomanov et al., 2009)'
_computing_structure_refinement 'SHELXL 2019/2 (Sheldrick, 2015)'
_computing_structure_solution 'SHELXT  (Sheldrick, 2015)'
_diffrn_ambient_temperature 296(2)
_diffrn_detector 'Hybrid Pixel Array Detector'
_diffrn_detector_area_resol_mean 10.0000
_diffrn_detector_type HyPix
_diffrn_measured_fraction_theta_full 0.996
_diffrn_measured_fraction_theta_max 0.966
_diffrn_measurement_details
;
List of Runs (angles in degrees, time in seconds):

  # Type    Start    End  Width  t~exp~   \w     \q     \k     \f   Frames
#--------------------------------------------------------------------------
  1  \w    -10.00  42.00   0.25   60.00    --   17.59  90.00 -43.00  208
  2  \w      4.00  89.00   0.25   60.00    --   17.59  51.00 174.00  340
  3  \w    -90.00 -39.00   0.25   60.00    --  -17.59 178.00-150.00  204
  4  \w    -90.00 -39.00   0.25   60.00    --  -17.59 178.00-120.00  204
  5  \w    -57.00  26.00   0.25   60.00    --   17.59 -19.00-150.00  332
  6  \w    -57.00  26.00   0.25   60.00    --   17.59 -19.00  30.00  332
  7  \w      3.00  89.00   0.25   60.00    --   17.59  57.00   0.00  344
  8  \w     -5.00  89.00   0.25   60.00    --   17.59  77.00-150.00  376
  9  \w      3.00  89.00   0.25   60.00    --   17.59  57.00  90.00  344
 10  \w    -23.00  51.00   0.25   60.00    --   17.59 -99.00-180.00  296
 11  \w    -40.00  55.00   0.25   60.00    --  -17.59  77.00-180.00  380
 12  \w      1.00  47.00   0.25   60.00    --   17.59-109.00 -52.00  184
 13  \w    -23.00  51.00   0.25   60.00    --   17.59 -99.00  90.00  296
;
_diffrn_measurement_device 'four-circle diffractometer'
_diffrn_measurement_device_type 'XtaLAB Synergy, Single source at home/near, HyPix'
_diffrn_measurement_method '\w scans'
_diffrn_orient_matrix_type 'CrysAlisPro convention (1999,Acta A55,543-557)'
_diffrn_orient_matrix_UB_11 -0.0292313000
_diffrn_orient_matrix_UB_12 -0.0064003000
_diffrn_orient_matrix_UB_13 0.0836458000
_diffrn_orient_matrix_UB_21 -0.0065597000
_diffrn_orient_matrix_UB_22 0.1094220000
_diffrn_orient_matrix_UB_23 -0.0073733000
_diffrn_orient_matrix_UB_31 -0.1273225000
_diffrn_orient_matrix_UB_32 -0.0713464000
_diffrn_orient_matrix_UB_33 -0.0188205000
_diffrn_radiation_monochromator mirror
_diffrn_radiation_probe x-ray
_diffrn_radiation_type 'Mo K\a'
_diffrn_radiation_wavelength 0.71073
_diffrn_reflns_av_R_equivalents 0.0197
_diffrn_reflns_av_unetI/netI 0.0069
_diffrn_reflns_Laue_measured_fraction_full 0.996
_diffrn_reflns_Laue_measured_fraction_max 0.966
_diffrn_reflns_limit_h_max 9
_diffrn_reflns_limit_h_min -9
_diffrn_reflns_limit_k_max 10
_diffrn_reflns_limit_k_min -10
_diffrn_reflns_limit_l_max 13
_diffrn_reflns_limit_l_min -13
_diffrn_reflns_number 10746
_diffrn_reflns_point_group_measured_fraction_full 0.996
_diffrn_reflns_point_group_measured_fraction_max 0.966
_diffrn_reflns_theta_full 25.242
_diffrn_reflns_theta_max 35.513
_diffrn_reflns_theta_min 2.471
_diffrn_source 'micro-focus sealed X-ray tube'
_diffrn_source_type 'PhotonJet (Mo) X-ray Source'
_exptl_absorpt_coefficient_mu 15.631
_exptl_absorpt_correction_T_max 0.849
_exptl_absorpt_correction_T_min 0.722
_exptl_absorpt_correction_type gaussian
_exptl_absorpt_process_details
;
CrysAlisPro 1.171.43.144a (Rigaku Oxford Diffraction, 2024)
Numerical absorption correction based on gaussian integration over
a multifaceted crystal model
Empirical absorption correction using spherical harmonics,
implemented in SCALE3 ABSPACK scaling algorithm.
;
_exptl_crystal_colour red
_exptl_crystal_colour_primary red
_exptl_crystal_density_diffrn 4.743
_exptl_crystal_description block
_exptl_crystal_F_000 363
_exptl_crystal_size_max 0.26
_exptl_crystal_size_mid 0.015
_exptl_crystal_size_min 0.011
_refine_diff_density_max 0.423
_refine_diff_density_min -0.477
_refine_diff_density_rms 0.076
_refine_ls_extinction_coef 0.0028(5)
_refine_ls_extinction_expression Fc^*^=kFc[1+0.001xFc^2^\l^3^/sin(2\q)]^-1/4^
_refine_ls_extinction_method 'SHELXL-2019/2 (Sheldrick 2019)'
_refine_ls_goodness_of_fit_ref 1.082
_refine_ls_hydrogen_treatment undef
_refine_ls_matrix_type full
_refine_ls_number_parameters 39
_refine_ls_number_reflns 510
_refine_ls_number_restraints 0
_refine_ls_restrained_S_all 1.082
_refine_ls_R_factor_all 0.0120
_refine_ls_R_factor_gt 0.0097
_refine_ls_shift/su_max 0.002
_refine_ls_shift/su_mean 0.000
_refine_ls_structure_factor_coef Fsqd
_refine_ls_weighting_details 'w=1/[\s^2^(Fo^2^)+(0.0129P)^2^+0.0621P] where P=(Fo^2^+2Fc^2^)/3'
_refine_ls_weighting_scheme calc
_refine_ls_wR_factor_gt 0.0240
_refine_ls_wR_factor_ref 0.0244
_reflns_Friedel_coverage 0.000
_reflns_number_gt 464
_reflns_number_total 510
_reflns_threshold_expression 'I > 2\s(I)'
_cod_data_source_file d5ce00495k2.cif
_cod_data_source_block PCsI_296K
_cod_original_cell_volume 279.918(15)
_cod_database_code 7251939
_shelx_shelxl_version_number 2019/2
_chemical_oxdiff_formula 'Cs1 I1 Cu5 P2 O10'
_shelx_space_group_comment
;
The symmetry employed for this shelxl refinement is uniquely defined
by the following loop, which should always be used as a source of
symmetry information in preference to the above space-group names.
They are only intended as comments.
;
_shelx_estimated_absorpt_t_max 0.847
_shelx_estimated_absorpt_t_min 0.106
_reflns_odcompleteness_completeness 99.77
_reflns_odcompleteness_iscentric 1
_reflns_odcompleteness_theta 33.01
_olex2_refinement_description
;
1. Others
 Sof(Cu1B)=0.16667*(1-FVAR(2))
 Sof(Cu1A)=0.16667*FVAR(2)
 Fixed Sof: Cs1(0.083333)
;
_olex2_submission_special_instructions 'No special instructions were received'
_oxdiff_exptl_absorpt_empirical_details
;
Empirical correction (ABSPACK) includes:
- Absorption correction using spherical harmonics
- Frame scaling
- Detector area scaling
- B-factor correction
;
_oxdiff_exptl_absorpt_empirical_full_max 1.279
_oxdiff_exptl_absorpt_empirical_full_min 0.763

loop_
_space_group_symop_operation_xyz
'x, y, z'
'-y, x-y, z'
'-x+y, -x, z'
'y, x, -z'
'x-y, -y, -z'
'-x, -x+y, -z'
'-x, -y, -z'
'y, -x+y, -z'
'x-y, x, -z'
'-y, -x, z'
'-x+y, y, z'
'x, x-y, z'

loop_
_atom_site_label
_atom_site_type_symbol
_atom_site_fract_x
_atom_site_fract_y
_atom_site_fract_z
_atom_site_U_iso_or_equiv
_atom_site_adp_type
_atom_site_occupancy
_atom_site_site_symmetry_order
_atom_site_calc_flag
_atom_site_refinement_flags_posn
_atom_site_refinement_flags_adp
_atom_site_refinement_flags_occupancy
_atom_site_disorder_assembly
_atom_site_disorder_group
Cs1 Cs 1.0162(6) 1.0324(13) 0.9865(8) 0.0391(6) Uani 0.1667 2 d S T P . .
I1 I 1.000000 1.000000 0.500000 0.02242(7) Uani 1 12 d S T P . .
Cu1A Cu 0.333333 0.666667 0.2132(6) 0.0149(13) Uani 0.68(6) 6 d S T P . .
Cu1B Cu 0.308(3) 0.616(5) 0.2114(14) 0.0134(13) Uani 0.11(2) 2 d S T P . .
Cu2 Cu 0.000000 0.500000 0.500000 0.01318(6) Uani 1 4 d S T P . .
P1 P 0.333333 0.666667 0.80692(6) 0.01066(9) Uani 1 6 d S T P . .
O1 O 0.333333 0.666667 0.98991(18) 0.0237(3) Uani 1 6 d S T P . .
O2 O 0.06550(18) 0.53275(9) 0.74311(10) 0.01661(16) Uani 1 2 d S T P . .
O3 O 0.333333 0.666667 0.43851(17) 0.0098(2) Uani 1 6 d S T P . .

loop_
_atom_site_aniso_label
_atom_site_aniso_U_11
_atom_site_aniso_U_22
_atom_site_aniso_U_33
_atom_site_aniso_U_23
_atom_site_aniso_U_13
_atom_site_aniso_U_12
Cs1 0.0307(17) 0.0324(10) 0.0550(18) 0.0089(9) 0.0044(4) 0.0162(5)
I1 0.01459(7) 0.01459(7) 0.03809(13) 0.000 0.000 0.00729(3)
Cu1A 0.0197(19) 0.0197(19) 0.0054(6) 0.000 0.000 0.0098(10)
Cu1B 0.0127(17) 0.018(4) 0.0110(17) -0.0001(16) -0.0001(8) 0.009(2)
Cu2 0.00921(9) 0.01711(8) 0.01059(9) 0.00050(3) 0.00100(6) 0.00460(4)
P1 0.01235(13) 0.01235(13) 0.00730(18) 0.000 0.000 0.00617(6)
O1 0.0320(6) 0.0320(6) 0.0071(6) 0.000 0.000 0.0160(3)
O2 0.0125(4) 0.0223(3) 0.0118(3) 0.00025(14) 0.0005(3) 0.00623(18)
O3 0.0105(3) 0.0105(3) 0.0083(5) 0.000 0.000 0.00526(17)

loop_
_atom_type_symbol
_atom_type_description
_atom_type_scat_dispersion_real
_atom_type_scat_dispersion_imag
_atom_type_scat_source
Cs Cs -0.3680 2.1192 'International Tables Vol C Tables 4.2.6.8 and 6.1.1.4'
Cu Cu 0.3201 1.2651 'International Tables Vol C Tables 4.2.6.8 and 6.1.1.4'
I I -0.4742 1.8119 'International Tables Vol C Tables 4.2.6.8 and 6.1.1.4'
O O 0.0106 0.0060 'International Tables Vol C Tables 4.2.6.8 and 6.1.1.4'
P P 0.1023 0.0942 'International Tables Vol C Tables 4.2.6.8 and 6.1.1.4'

loop_
_exptl_crystal_face_index_h
_exptl_crystal_face_index_k
_exptl_crystal_face_index_l
_exptl_crystal_face_perp_dist
7 1 2 0.0076
-4 9 1 0.0135
-8 6 -1 0.0122
-7 -1 -2 0.0076
-2 -7 -2 0.0081
6 -9 -1 0.0116
-1 -1 11 0.0057
1 1 -11 0.0057

loop_
_geom_angle_atom_site_label_1
_geom_angle_atom_site_label_2
_geom_angle_atom_site_label_3
_geom_angle
_geom_angle_site_symmetry_1
_geom_angle_site_symmetry_3
_geom_angle_publ_flag
Cs1 Cs1 Cs1 65(4) 8_567 9_657 ?
Cs1 Cs1 Cs1 43.0(17) 2_765 7_777 ?
Cs1 Cs1 Cs1 47.0(17) 8_567 7_777 ?
Cs1 Cs1 Cs1 90.00(2) 8_567 2_765 ?
Cs1 Cs1 Cs1 59.997(11) 2_765 3_675 ?
Cs1 Cs1 Cs1 58(2) 9_657 2_765 ?
Cs1 Cs1 Cs1 47.0(17) 9_657 7_777 ?
Cs1 Cs1 Cs1 58(2) 8_567 3_675 ?
Cs1 Cs1 Cs1 90.007(4) 9_657 3_675 ?
Cs1 Cs1 Cs1 43.0(17) 3_675 7_777 ?
Cs1 Cs1 Cu1B 87.61(10) 2_765 9_666 ?
Cs1 Cs1 Cu1B 93.0(17) 9_657 9_666 ?
Cs1 Cs1 Cu1B 125.9(5) 7_777 8_666 ?
Cs1 Cs1 Cu1B 125.9(5) 7_777 9_666 ?
Cs1 Cs1 Cu1B 87.60(9) 3_675 8_666 ?
Cs1 Cs1 Cu1B 93.0(17) 8_567 8_666 ?
Cs1 Cs1 Cu1B 155(3) 8_567 9_666 ?
Cs1 Cs1 Cu1B 155(3) 9_657 8_666 ?
Cs1 Cs1 Cu1B 138.80(19) 2_765 8_666 ?
Cs1 Cs1 Cu1B 138.8(2) 3_675 9_666 ?
Cs1 Cs1 O1 125(3) 8_567 7_677 ?
Cs1 Cs1 O1 68.0(11) 8_567 7_777 ?
Cs1 Cs1 O1 111.1(8) 7_777 7_777 ?
Cs1 Cs1 O1 68.0(11) 9_657 7_677 ?
Cs1 Cs1 O1 147.39(9) 2_765 7_777 ?
Cs1 Cs1 O1 107.7(12) 9_657 1_665 ?
Cs1 Cs1 O1 147(3) 7_777 1_665 ?
Cs1 Cs1 O1 147.40(9) 3_675 7_677 ?
Cs1 Cs1 O1 107.7(12) 8_567 1_665 ?
Cs1 Cs1 O1 111.1(8) 7_777 7_677 ?
Cs1 Cs1 O1 87.53(10) 3_675 7_777 ?
Cs1 Cs1 O1 150.004(4) 2_765 1_665 ?
Cs1 Cs1 O1 149.993(7) 3_675 1_665 ?
Cs1 Cs1 O1 125(3) 9_657 7_777 ?
Cs1 Cs1 O1 87.54(10) 2_765 7_677 ?
Cs1 Cs1 O2 149.1(11) 8_567 1_665 ?
Cs1 Cs1 O2 118.54(8) 3_675 2_775 ?
Cs1 Cs1 O2 149.1(11) 9_657 2_775 ?
Cs1 Cs1 O2 118.9(8) 9_657 1_665 ?
Cs1 Cs1 O2 118.9(8) 8_567 2_775 ?
Cs1 Cs1 O2 118.55(9) 2_765 1_665 ?
Cs1 Cs1 O2 145.81(13) 2_765 2_775 ?
Cs1 Cs1 O2 145.81(13) 3_675 1_665 ?
Cs1 Cs1 O2 159.2(5) 7_777 2_775 ?
Cs1 Cs1 O2 159.2(5) 7_777 1_665 ?
Cu1B Cs1 Cu1B 105.2(3) 8_666 9_666 ?
O1 Cs1 Cu1B 66.00(10) 1_665 8_666 ?
O1 Cs1 Cu1B 29.8(2) 7_677 9_666 ?
O1 Cs1 Cu1B 122.58(14) 7_777 9_666 ?
O1 Cs1 Cu1B 29.8(2) 7_777 8_666 ?
O1 Cs1 Cu1B 122.58(14) 7_677 8_666 ?
O1 Cs1 Cu1B 66.00(10) 1_665 9_666 ?
O1 Cs1 O1 62.49(10) 1_665 7_677 ?
O1 Cs1 O1 62.49(10) 1_665 7_777 ?
O1 Cs1 O1 124.6(2) 7_777 7_677 ?
O1 Cs1 O2 89.55(10) 7_777 1_665 ?
O1 Cs1 O2 41.50(6) 1_665 1_665 ?
O1 Cs1 O2 89.55(10) 7_677 2_775 ?
O1 Cs1 O2 41.50(6) 1_665 2_775 ?
O1 Cs1 O2 51.22(5) 7_777 2_775 ?
O1 Cs1 O2 51.22(5) 7_677 1_665 ?
O2 Cs1 Cu1B 73.66(13) 1_665 8_666 ?
O2 Cs1 Cu1B 33.26(8) 1_665 9_666 ?
O2 Cs1 Cu1B 33.26(8) 2_775 8_666 ?
O2 Cs1 Cu1B 73.66(12) 2_775 9_666 ?
O2 Cs1 O2 40.89(5) 1_665 2_775 ?
Cs1 I1 Cs1 175.11(19) 3_675 3_674 ?
Cs1 I1 Cs1 4.88(19) 2_765 8_567 ?
Cs1 I1 Cs1 2.44(10) 8_566 1_554 ?
Cs1 I1 Cs1 177.55(10) 9_656 7_777 ?
Cs1 I1 Cs1 4.88(19) 7_776 1_554 ?
Cs1 I1 Cs1 175.88(17) 1_554 9_657 ?
Cs1 I1 Cs1 4.34(16) 7_776 8_566 ?
Cs1 I1 Cs1 175.88(17) 7_777 3_674 ?
Cs1 I1 Cs1 175.66(17) 7_776 2_765 ?
Cs1 I1 Cs1 2.45(9) 3_675 8_567 ?
Cs1 I1 Cs1 180.0 8_566 2_765 ?
Cs1 I1 Cs1 177.56(10) 8_566 7_777 ?
Cs1 I1 Cs1 180.0 2_764 8_567 ?
Cs1 I1 Cs1 4.88(19) . 7_777 ?
Cs1 I1 Cs1 4.34(16) 8_566 9_656 ?
Cs1 I1 Cs1 4.12(17) 8_567 9_657 ?
Cs1 I1 Cs1 175.66(16) 2_765 9_656 ?
Cs1 I1 Cs1 2.44(10) 8_566 3_674 ?
Cs1 I1 Cs1 175.66(16) 7_776 3_675 ?
Cs1 I1 Cs1 4.12(17) 2_764 3_674 ?
Cs1 I1 Cs1 175.66(16) 8_566 3_675 ?
Cs1 I1 Cs1 4.12(17) 8_567 7_777 ?
Cs1 I1 Cs1 4.34(16) 2_765 3_675 ?
Cs1 I1 Cs1 177.56(9) 9_656 8_567 ?
Cs1 I1 Cs1 177.56(10) 2_765 1_554 ?
Cs1 I1 Cs1 2.44(9) . 8_567 ?
Cs1 I1 Cs1 177.55(10) 3_675 1_554 ?
Cs1 I1 Cs1 175.12(19) 7_776 7_777 ?
Cs1 I1 Cs1 4.34(16) 7_776 9_656 ?
Cs1 I1 Cs1 2.44(10) 2_765 7_777 ?
Cs1 I1 Cs1 180.0 7_777 1_554 ?
Cs1 I1 Cs1 2.45(10) 3_675 7_777 ?
Cs1 I1 Cs1 177.56(10) 8_566 9_657 ?
Cs1 I1 Cs1 175.88(17) 2_764 7_777 ?
Cs1 I1 Cs1 175.11(19) 9_656 9_657 ?
Cs1 I1 Cs1 2.44(10) . 9_657 ?
Cs1 I1 Cs1 180.0 9_657 3_674 ?
Cs1 I1 Cs1 4.12(17) 2_764 1_554 ?
Cs1 I1 Cs1 2.45(9) 9_656 1_554 ?
Cs1 I1 Cs1 180.0 9_656 3_675 ?
Cs1 I1 Cs1 175.12(19) . 1_554 ?
Cs1 I1 Cs1 180.0 7_776 . ?
Cs1 I1 Cs1 175.88(17) 8_567 1_554 ?
Cs1 I1 Cs1 175.66(17) 8_566 . ?
Cs1 I1 Cs1 177.56(10) 7_776 9_657 ?
Cs1 I1 Cs1 4.34(17) 2_765 . ?
Cs1 I1 Cs1 2.44(10) 2_765 9_657 ?
Cs1 I1 Cs1 175.66(16) 9_656 . ?
Cs1 I1 Cs1 4.89(19) 3_675 9_657 ?
Cs1 I1 Cs1 4.34(16) 3_675 . ?
Cs1 I1 Cs1 175.88(17) 2_764 9_657 ?
Cs1 I1 Cs1 2.44(10) 7_776 2_764 ?
Cs1 I1 Cs1 4.12(17) 7_777 9_657 ?
Cs1 I1 Cs1 4.88(19) 8_566 2_764 ?
Cs1 I1 Cs1 2.44(9) 7_776 3_674 ?
Cs1 I1 Cs1 175.12(19) 2_765 2_764 ?
Cs1 I1 Cs1 177.56(10) 2_765 3_674 ?
Cs1 I1 Cs1 2.45(9) 9_656 2_764 ?
Cs1 I1 Cs1 177.56(10) . 3_674 ?
Cs1 I1 Cs1 177.55(10) 3_675 2_764 ?
Cs1 I1 Cs1 175.88(17) 8_567 3_674 ?
Cs1 I1 Cs1 177.56(10) . 2_764 ?
Cs1 I1 Cs1 4.12(17) 1_554 3_674 ?
Cs1 I1 Cs1 177.56(10) 7_776 8_567 ?
Cs1 I1 Cs1 175.12(19) 8_566 8_567 ?
Cs1 I1 Cs1 4.89(19) 9_656 3_674 ?
Cs1 Cu1A Cs1 4.48(18) 8_456 9_546 ?
Cu1B Cu1A Cs1 113.3(16) 3_565 9_546 ?
Cu1B Cu1A Cs1 113.3(16) 2_665 8_456 ?
Cu1B Cu1A Cs1 117.6(17) 2_665 9_546 ?
Cu1B Cu1A Cs1 117.6(17) 3_565 8_456 ?
Cu1B Cu1A Cu1B 119.7(6) 3_565 2_665 ?
Cu1B Cu1A Cu2 75(3) 3_565 3_565 ?
Cu1B Cu1A Cu2 75(3) 3_565 . ?
Cu1B Cu1A Cu2 75(3) 2_665 2_665 ?
Cu1B Cu1A Cu2 75(3) 2_665 3_565 ?
Cu1B Cu1A Cu2 131(3) 3_565 2_665 ?
Cu1B Cu1A Cu2 131(3) 2_665 . ?
Cu1B Cu1A O1 87(3) 3_565 1_554 ?
Cu1B Cu1A O1 87(3) 2_665 1_554 ?
Cu1B Cu1A O2 61.1(7) 3_565 7_566 ?
Cu1B Cu1A O2 61.1(7) 2_665 9_666 ?
Cu1B Cu1A O2 61.1(7) 2_665 8_556 ?
Cu1B Cu1A O2 174(3) 2_665 7_566 ?
Cu1B Cu1A O2 61.1(7) 3_565 9_666 ?
Cu1B Cu1A O2 174(3) 3_565 8_556 ?
Cu1B Cu1A O3 93(3) 3_565 . ?
Cu1B Cu1A O3 93(3) 2_665 . ?
Cu2 Cu1A Cs1 94.65(13) . 8_456 ?
Cu2 Cu1A Cs1 152.34(15) 3_565 9_546 ?
Cu2 Cu1A Cs1 92.30(6) . 9_546 ?
Cu2 Cu1A Cs1 152.34(15) 3_565 8_456 ?
Cu2 Cu1A Cs1 94.65(13) 2_665 9_546 ?
Cu2 Cu1A Cs1 92.30(6) 2_665 8_456 ?
Cu2 Cu1A Cu2 63.49(9) 3_565 . ?
Cu2 Cu1A Cu2 63.49(9) . 2_665 ?
Cu2 Cu1A Cu2 63.49(9) 3_565 2_665 ?
O1 Cu1A Cs1 65.00(12) 1_554 9_546 ?
O1 Cu1A Cs1 65.00(12) 1_554 8_456 ?
O1 Cu1A Cu2 142.59(5) 1_554 . ?
O1 Cu1A Cu2 142.59(5) 1_554 3_565 ?
O1 Cu1A Cu2 142.59(5) 1_554 2_665 ?
O1 Cu1A O2 99.45(12) 1_554 8_556 ?
O1 Cu1A O2 99.45(12) 1_554 9_666 ?
O1 Cu1A O2 99.45(12) 1_554 7_566 ?
O1 Cu1A O3 180.0 1_554 . ?
O2 Cu1A Cs1 69.89(12) 7_566 8_456 ?
O2 Cu1A Cs1 69.89(12) 8_556 9_546 ?
O2 Cu1A Cs1 164.3(2) 9_666 9_546 ?
O2 Cu1A Cs1 65.76(7) 7_566 9_546 ?
O2 Cu1A Cs1 65.76(7) 8_556 8_456 ?
O2 Cu1A Cs1 164.3(2) 9_666 8_456 ?
O2 Cu1A Cu2 43.14(7) 7_566 . ?
O2 Cu1A Cu2 43.14(7) 9_666 3_565 ?
O2 Cu1A Cu2 99.74(13) 8_556 3_565 ?
O2 Cu1A Cu2 99.74(13) 9_666 2_665 ?
O2 Cu1A Cu2 99.74(13) 7_566 3_565 ?
O2 Cu1A Cu2 99.74(13) 7_566 2_665 ?
O2 Cu1A Cu2 99.74(13) 9_666 . ?
O2 Cu1A Cu2 43.14(7) 8_556 2_665 ?
O2 Cu1A Cu2 99.74(13) 8_556 . ?
O2 Cu1A O2 117.36(7) 9_666 7_566 ?
O2 Cu1A O2 117.36(7) 7_566 8_556 ?
O2 Cu1A O2 117.36(7) 9_666 8_556 ?
O3 Cu1A Cs1 115.00(12) . 8_456 ?
O3 Cu1A Cs1 115.00(12) . 9_546 ?
O3 Cu1A Cu2 37.41(5) . 3_565 ?
O3 Cu1A Cu2 37.41(5) . 2_665 ?
O3 Cu1A Cu2 37.41(5) . . ?
O3 Cu1A O2 80.55(12) . 9_666 ?
O3 Cu1A O2 80.55(12) . 7_566 ?
O3 Cu1A O2 80.55(12) . 8_556 ?
Cs1 Cu1B Cs1 2.96(12) 9_546 7_666 ?
Cs1 Cu1B Cs1 4.43(12) 9_546 1_444 ?
Cs1 Cu1B Cs1 4.43(12) 8_456 1_444 ?
Cs1 Cu1B Cs1 2.96(12) 8_456 7_666 ?
Cs1 Cu1B Cs1 5.47(14) 1_444 7_666 ?
Cs1 Cu1B Cs1 4.79(19) 8_456 9_546 ?
Cu1B Cu1B Cs1 142.58(15) 3_565 8_456 ?
Cu1B Cu1B Cs1 142.59(14) 2_665 9_546 ?
Cu1B Cu1B Cs1 138.8(2) 3_565 9_546 ?
Cu1B Cu1B Cs1 138.35(16) 2_665 1_444 ?
Cu1B Cu1B Cs1 141.77(12) 2_665 7_666 ?
Cu1B Cu1B Cs1 138.34(17) 3_565 1_444 ?
Cu1B Cu1B Cs1 141.76(13) 3_565 7_666 ?
Cu1B Cu1B Cs1 138.8(2) 2_665 8_456 ?
Cu1B Cu1B Cu1B 59.999(2) 2_665 3_565 ?
Cu1B Cu1B Cu2 85.3(5) 2_665 2_665 ?
Cu1B Cu1B Cu2 117.1(5) 2_665 . ?
Cu1B Cu1B Cu2 85.3(5) 3_565 . ?
Cu1B Cu1B Cu2 117.1(5) 3_565 2_665 ?
Cu1B Cu1B O1 82.5(7) 2_665 1_554 ?
Cu1B Cu1B O1 82.5(7) 3_565 1_554 ?
Cu1B Cu1B O2 142.0(7) 3_565 8_556 ?
Cu1B Cu1B O2 83.4(7) 3_565 7_566 ?
Cu1B Cu1B O2 142.0(7) 2_665 7_566 ?
Cu1B Cu1B O2 83.4(7) 2_665 8_556 ?
Cu1B Cu1B O3 82.7(7) 2_665 . ?
Cu1B Cu1B O3 82.7(7) 3_565 . ?
Cu2 Cu1B Cs1 101.3(7) . 8_456 ?
Cu2 Cu1B Cs1 98.7(7) 2_665 8_456 ?
Cu2 Cu1B Cs1 98.5(6) 2_665 7_666 ?
Cu2 Cu1B Cs1 103.1(7) 2_665 1_444 ?
Cu2 Cu1B Cs1 103.1(7) . 1_444 ?
Cu2 Cu1B Cs1 98.5(6) . 7_666 ?
Cu2 Cu1B Cs1 101.3(7) 2_665 9_546 ?
Cu2 Cu1B Cs1 98.7(7) . 9_546 ?
Cu2 Cu1B Cu2 64.9(3) 2_665 . ?
O1 Cu1B Cs1 68.2(7) 1_554 1_444 ?
O1 Cu1B Cs1 72.0(7) 1_554 8_456 ?
O1 Cu1B Cs1 73.7(7) 1_554 7_666 ?
O1 Cu1B Cs1 72.0(7) 1_554 9_546 ?
O1 Cu1B Cu2 147.0(2) 1_554 . ?
O1 Cu1B Cu2 147.0(2) 1_554 2_665 ?
O1 Cu1B O2 103.7(4) 1_554 7_566 ?
O1 Cu1B O2 103.7(4) 1_554 8_556 ?
O1 Cu1B O3 163.0(17) 1_554 . ?
O2 Cu1B Cs1 75.9(7) 7_566 1_444 ?
O2 Cu1B Cs1 75.9(7) 8_556 1_444 ?
O2 Cu1B Cs1 76.8(7) 7_566 8_456 ?
O2 Cu1B Cs1 76.8(7) 8_556 9_546 ?
O2 Cu1B Cs1 74.0(7) 8_556 7_666 ?
O2 Cu1B Cs1 72.3(7) 7_566 9_546 ?
O2 Cu1B Cs1 72.3(7) 8_556 8_456 ?
O2 Cu1B Cs1 74.0(7) 7_566 7_666 ?
O2 Cu1B Cu2 104.7(6) 8_556 . ?
O2 Cu1B Cu2 44.3(2) 8_556 2_665 ?
O2 Cu1B Cu2 44.3(2) 7_566 . ?
O2 Cu1B Cu2 104.7(6) 7_566 2_665 ?
O2 Cu1B O2 129.3(12) 8_556 7_566 ?
O3 Cu1B Cs1 123.3(10) . 7_666 ?
O3 Cu1B Cs1 125.0(10) . 9_546 ?
O3 Cu1B Cs1 125.0(10) . 8_456 ?
O3 Cu1B Cs1 128.8(10) . 1_444 ?
O3 Cu1B Cu2 39.1(2) . 2_665 ?
O3 Cu1B Cu2 39.1(2) . . ?
O3 Cu1B O2 83.0(4) . 8_556 ?
O3 Cu1B O2 83.0(4) . 7_566 ?
Cu1A Cu2 Cu1A 180.0 . 7_566 ?
Cu1B Cu2 Cu1A 5.3(5) 7_566 7_566 ?
Cu1B Cu2 Cu1A 5.3(5) 3_565 . ?
Cu1B Cu2 Cu1A 5.3(5) 9_556 7_566 ?
Cu1B Cu2 Cu1A 174.7(5) 3_565 7_566 ?
Cu1B Cu2 Cu1A 174.7(5) . 7_566 ?
Cu1B Cu2 Cu1A 174.7(5) 9_556 . ?
Cu1B Cu2 Cu1A 174.7(5) 7_566 . ?
Cu1B Cu2 Cu1A 5.3(5) . . ?
Cu1B Cu2 Cu1B 170.6(10) 7_566 3_565 ?
Cu1B Cu2 Cu1B 9.4(9) . 3_565 ?
Cu1B Cu2 Cu1B 180.0 9_556 3_565 ?
Cu1B Cu2 Cu1B 170.6(9) . 9_556 ?
Cu1B Cu2 Cu1B 9.4(9) 9_556 7_566 ?
Cu1B Cu2 Cu1B 180.0(12) . 7_566 ?
O2 Cu2 Cu1A 47.46(6) . 7_566 ?
O2 Cu2 Cu1A 132.54(6) . . ?
O2 Cu2 Cu1A 47.46(6) 7_566 . ?
O2 Cu2 Cu1A 132.54(6) 7_566 7_566 ?
O2 Cu2 Cu1B 45.3(2) . 9_556 ?
O2 Cu2 Cu1B 45.3(2) 7_566 . ?
O2 Cu2 Cu1B 45.3(2) 7_566 3_565 ?
O2 Cu2 Cu1B 134.7(2) 7_566 9_556 ?
O2 Cu2 Cu1B 134.7(2) . 3_565 ?
O2 Cu2 Cu1B 134.7(2) . . ?
O2 Cu2 Cu1B 45.3(2) . 7_566 ?
O2 Cu2 Cu1B 134.7(2) 7_566 7_566 ?
O2 Cu2 O2 180.0 . 7_566 ?
O3 Cu2 Cu1A 143.07(7) . 7_566 ?
O3 Cu2 Cu1A 36.93(7) . . ?
O3 Cu2 Cu1A 143.07(7) 7_566 . ?
O3 Cu2 Cu1A 36.93(7) 7_566 7_566 ?
O3 Cu2 Cu1B 140.5(3) . 9_556 ?
O3 Cu2 Cu1B 39.5(3) . 3_565 ?
O3 Cu2 Cu1B 39.5(3) 7_566 7_566 ?
O3 Cu2 Cu1B 140.5(3) 7_566 3_565 ?
O3 Cu2 Cu1B 140.5(3) . 7_566 ?
O3 Cu2 Cu1B 39.5(3) 7_566 9_556 ?
O3 Cu2 Cu1B 39.5(3) . . ?
O3 Cu2 Cu1B 140.5(3) 7_566 . ?
O3 Cu2 O2 95.61(5) 7_566 7_566 ?
O3 Cu2 O2 95.61(5) . . ?
O3 Cu2 O2 84.39(5) 7_566 . ?
O3 Cu2 O2 84.39(5) . 7_566 ?
O3 Cu2 O3 180.0 . 7_566 ?
Cs1 P1 Cs1 3.33(11) 1_445 9_547 ?
Cs1 P1 Cs1 102.17(11) 2_765 8_457 ?
Cs1 P1 Cs1 102.53(9) 7_777 9_547 ?
Cs1 P1 Cs1 4.45(18) 7_777 9_657 ?
Cs1 P1 Cs1 102.17(11) 3_575 9_547 ?
Cs1 P1 Cs1 98.92(12) 7_777 8_457 ?
Cs1 P1 Cs1 102.17(11) 2_765 8_467 ?
Cs1 P1 Cs1 4.45(18) 8_457 9_547 ?
Cs1 P1 Cs1 102.53(9) 7_777 8_467 ?
Cs1 P1 Cs1 105.81(3) 3_575 8_457 ?
Cs1 P1 Cs1 106.0(2) 8_457 8_467 ?
Cs1 P1 Cs1 3.33(11) 1_445 8_457 ?
Cs1 P1 Cs1 102.53(9) 9_547 8_467 ?
Cs1 P1 Cs1 102.53(9) 9_657 8_457 ?
Cs1 P1 Cs1 102.17(11) 3_575 9_657 ?
Cs1 P1 Cs1 105.81(3) 2_765 9_547 ?
Cs1 P1 Cs1 3.33(11) 2_765 9_657 ?
Cs1 P1 Cs1 105.81(3) 1_445 9_657 ?
Cs1 P1 Cs1 106.0(2) 9_657 9_547 ?
Cs1 P1 Cs1 105.41(15) 3_575 2_765 ?
Cs1 P1 Cs1 3.33(11) 3_575 8_467 ?
Cs1 P1 Cs1 105.41(15) 3_575 1_445 ?
Cs1 P1 Cs1 105.81(3) 1_445 8_467 ?
Cs1 P1 Cs1 105.41(15) 2_765 1_445 ?
Cs1 P1 Cs1 98.92(12) 9_657 8_467 ?
Cs1 P1 Cs1 105.81(3) 3_575 7_777 ?
Cs1 P1 Cs1 3.33(11) 2_765 7_777 ?
Cs1 P1 Cs1 102.17(11) 1_445 7_777 ?
O1 P1 Cs1 66.72(13) . 2_765 ?
O1 P1 Cs1 64.26(8) . 8_457 ?
O1 P1 Cs1 64.26(8) . 8_467 ?
O1 P1 Cs1 66.72(13) . 1_445 ?
O1 P1 Cs1 64.26(8) . 9_547 ?
O1 P1 Cs1 64.26(8) . 7_777 ?
O1 P1 Cs1 64.26(8) . 9_657 ?
O1 P1 Cs1 66.72(13) . 3_575 ?
O1 P1 O2 109.90(3) . . ?
O1 P1 O2 109.90(3) . 2_665 ?
O1 P1 O2 109.90(3) . 3_565 ?
O2 P1 Cs1 173.73(7) . 7_777 ?
O2 P1 Cs1 72.71(7) . 3_575 ?
O2 P1 Cs1 72.13(11) 2_665 8_457 ?
O2 P1 Cs1 176.62(14) 2_665 3_575 ?
O2 P1 Cs1 72.71(7) . 1_445 ?
O2 P1 Cs1 75.90(6) 3_565 7_777 ?
O2 P1 Cs1 75.90(7) . 8_467 ?
O2 P1 Cs1 173.73(7) 3_565 8_457 ?
O2 P1 Cs1 173.73(7) 3_565 9_547 ?
O2 P1 Cs1 173.73(7) . 9_657 ?
O2 P1 Cs1 72.13(11) . 9_547 ?
O2 P1 Cs1 72.13(11) 3_565 8_467 ?
O2 P1 Cs1 75.90(7) 2_665 9_547 ?
O2 P1 Cs1 173.73(7) 2_665 8_467 ?
O2 P1 Cs1 72.13(11) 2_665 7_777 ?
O2 P1 Cs1 176.62(14) 3_565 1_445 ?
O2 P1 Cs1 72.71(7) 3_565 2_765 ?
O2 P1 Cs1 72.71(7) 2_665 1_445 ?
O2 P1 Cs1 176.62(14) . 2_765 ?
O2 P1 Cs1 75.90(6) . 8_457 ?
O2 P1 Cs1 72.70(7) 2_665 2_765 ?
O2 P1 Cs1 72.70(7) 3_565 3_575 ?
O2 P1 Cs1 72.13(11) 3_565 9_657 ?
O2 P1 Cs1 75.90(7) 2_665 9_657 ?
O2 P1 O2 109.04(3) 3_565 2_665 ?
O2 P1 O2 109.04(3) . 2_665 ?
O2 P1 O2 109.03(3) 3_565 . ?
Cs1 O1 Cs1 114.79(18) 7_777 8_457 ?
Cs1 O1 Cs1 122.44(10) 2_765 9_547 ?
Cs1 O1 Cs1 4.9(2) 7_777 9_657 ?
Cs1 O1 Cs1 122.44(10) 1_445 9_657 ?
Cs1 O1 Cs1 119.994(5) 3_575 1_445 ?
Cs1 O1 Cs1 117.51(10) 3_575 9_547 ?
Cs1 O1 Cs1 119.994(5) 3_575 2_765 ?
Cs1 O1 Cs1 4.9(2) 8_457 9_547 ?
Cs1 O1 Cs1 119.993(4) 1_445 2_765 ?
Cs1 O1 Cs1 117.51(10) 3_575 9_657 ?
Cs1 O1 Cs1 122.44(10) 3_575 7_777 ?
Cs1 O1 Cs1 4.38(15) 2_765 9_657 ?
Cs1 O1 Cs1 124.6(2) 9_657 9_547 ?
Cs1 O1 Cs1 119.70(2) 8_457 9_657 ?
Cs1 O1 Cs1 4.38(15) 2_765 7_777 ?
Cs1 O1 Cs1 4.38(15) 1_445 9_547 ?
Cs1 O1 Cs1 122.44(10) 3_575 8_457 ?
Cs1 O1 Cs1 119.70(2) 7_777 9_547 ?
Cs1 O1 Cs1 4.38(15) 1_445 8_457 ?
Cs1 O1 Cs1 117.51(10) 2_765 8_457 ?
Cs1 O1 Cs1 117.51(10) 1_445 7_777 ?
Cu1A O1 Cs1 90.47(12) 1_556 3_575 ?
Cu1A O1 Cs1 86.85(11) 1_556 7_777 ?
Cu1A O1 Cs1 86.85(11) 1_556 9_547 ?
Cu1A O1 Cs1 86.85(11) 1_556 8_457 ?
Cu1A O1 Cs1 90.47(11) 1_556 2_765 ?
Cu1A O1 Cs1 90.47(12) 1_556 1_445 ?
Cu1A O1 Cs1 86.85(11) 1_556 9_657 ?
Cu1A O1 Cu1B 8.6(8) 1_556 3_566 ?
Cu1A O1 Cu1B 8.6(8) 1_556 2_666 ?
Cu1A O1 Cu1B 8.6(8) 1_556 1_556 ?
Cu1B O1 Cs1 94.8(4) 2_666 3_575 ?
Cu1B O1 Cs1 94.8(4) 3_566 2_765 ?
Cu1B O1 Cs1 78.2(9) 1_556 8_457 ?
Cu1B O1 Cs1 94.8(4) 1_556 3_575 ?
Cu1B O1 Cs1 91.5(5) 3_566 8_457 ?
Cu1B O1 Cs1 91.5(5) 3_566 7_777 ?
Cu1B O1 Cs1 91.5(5) 2_666 9_547 ?
Cu1B O1 Cs1 78.2(9) 2_666 7_777 ?
Cu1B O1 Cs1 81.9(9) 3_566 3_575 ?
Cu1B O1 Cs1 94.8(4) 1_556 2_765 ?
Cu1B O1 Cs1 90.8(4) 2_666 8_457 ?
Cu1B O1 Cs1 90.8(4) 1_556 7_777 ?
Cu1B O1 Cs1 90.8(4) 3_566 9_547 ?
Cu1B O1 Cs1 91.5(5) 1_556 9_657 ?
Cu1B O1 Cs1 78.2(9) 1_556 9_547 ?
Cu1B O1 Cs1 94.8(4) 3_566 1_445 ?
Cu1B O1 Cs1 81.9(9) 2_666 2_765 ?
Cu1B O1 Cs1 94.8(4) 2_666 1_445 ?
Cu1B O1 Cs1 81.9(9) 1_556 1_445 ?
Cu1B O1 Cs1 90.8(4) 3_566 9_657 ?
Cu1B O1 Cs1 78.2(9) 2_666 9_657 ?
Cu1B O1 Cu1B 14.9(15) 2_666 1_556 ?
Cu1B O1 Cu1B 14.9(15) 3_566 2_666 ?
Cu1B O1 Cu1B 14.9(15) 3_566 1_556 ?
P1 O1 Cs1 93.15(11) . 9_547 ?
P1 O1 Cs1 89.53(12) . 2_765 ?
P1 O1 Cs1 93.15(11) . 7_777 ?
P1 O1 Cs1 89.53(12) . 3_575 ?
P1 O1 Cs1 89.53(12) . 1_445 ?
P1 O1 Cs1 93.15(11) . 9_657 ?
P1 O1 Cs1 93.15(11) . 8_457 ?
P1 O1 Cu1A 180.0 . 1_556 ?
P1 O1 Cu1B 171.4(9) . 2_666 ?
P1 O1 Cu1B 171.4(8) . 3_566 ?
P1 O1 Cu1B 171.4(9) . 1_556 ?
Cs1 O2 Cs1 4.08(16) 1_445 2_655 ?
Cs1 O2 Cs1 4.33(13) 7_677 2_665 ?
Cs1 O2 Cs1 4.08(16) 3_575 2_665 ?
Cs1 O2 Cs1 109.17(9) 7_677 2_655 ?
Cs1 O2 Cs1 105.33(11) 9_547 7_677 ?
Cs1 O2 Cs1 109.17(9) 9_547 2_665 ?
Cs1 O2 Cs1 112.4(2) 1_445 2_665 ?
Cs1 O2 Cs1 3.80(8) 3_575 7_677 ?
Cs1 O2 Cs1 108.52(11) 1_445 7_677 ?
Cs1 O2 Cs1 112.4(2) 3_575 2_655 ?
Cs1 O2 Cs1 111.6(3) 3_575 1_445 ?
Cs1 O2 Cs1 4.33(13) 9_547 2_655 ?
Cs1 O2 Cs1 108.52(11) 3_575 9_547 ?
Cs1 O2 Cs1 112.9(2) 2_665 2_655 ?
Cs1 O2 Cs1 3.80(8) 1_445 9_547 ?
Cu1A O2 Cs1 80.52(8) 7_566 1_445 ?
Cu1A O2 Cs1 76.88(13) 7_566 2_655 ?
Cu1A O2 Cs1 76.87(13) 7_566 2_665 ?
Cu1A O2 Cs1 80.52(8) 7_566 3_575 ?
Cu1A O2 Cs1 77.63(10) 7_566 9_547 ?
Cu1A O2 Cs1 77.63(10) 7_566 7_677 ?
Cu1B O2 Cs1 71.6(6) 9_556 9_547 ?
Cu1B O2 Cs1 82.0(6) 7_566 2_655 ?
Cu1B O2 Cs1 74.4(7) 7_566 3_575 ?
Cu1B O2 Cs1 82.5(5) 7_566 9_547 ?
Cu1B O2 Cs1 85.5(6) 7_566 1_445 ?
Cu1B O2 Cs1 82.5(5) 9_556 7_677 ?
Cu1B O2 Cs1 70.7(7) 9_556 2_655 ?
Cu1B O2 Cs1 71.6(7) 7_566 7_677 ?
Cu1B O2 Cs1 74.4(7) 9_556 1_445 ?
Cu1B O2 Cs1 70.7(7) 7_566 2_665 ?
Cu1B O2 Cs1 85.5(6) 9_556 3_575 ?
Cu1B O2 Cs1 82.0(6) 9_556 2_665 ?
Cu1B O2 Cu1A 6.7(7) 9_556 7_566 ?
Cu1B O2 Cu1A 6.7(7) 7_566 7_566 ?
Cu1B O2 Cu1B 13.3(14) 9_556 7_566 ?
Cu2 O2 Cs1 122.38(14) . 1_445 ?
Cu2 O2 Cs1 120.08(7) . 2_655 ?
Cu2 O2 Cs1 124.41(6) . 7_677 ?
Cu2 O2 Cs1 120.08(7) . 2_665 ?
Cu2 O2 Cs1 124.41(6) . 9_547 ?
Cu2 O2 Cs1 122.38(14) . 3_575 ?
Cu2 O2 Cu1A 89.40(13) . 7_566 ?
Cu2 O2 Cu1B 90.4(3) . 9_556 ?
Cu2 O2 Cu1B 90.4(3) . 7_566 ?
P1 O2 Cs1 87.19(8) . 2_655 ?
P1 O2 Cs1 84.76(7) . 9_547 ?
P1 O2 Cs1 83.12(9) . 1_445 ?
P1 O2 Cs1 84.76(7) . 7_677 ?
P1 O2 Cs1 83.12(9) . 3_575 ?
P1 O2 Cs1 87.19(8) . 2_665 ?
P1 O2 Cu1A 150.65(13) . 7_566 ?
P1 O2 Cu1B 149.0(4) . 9_556 ?
P1 O2 Cu1B 149.0(4) . 7_566 ?
P1 O2 Cu2 119.96(5) . . ?
Cu1A O3 Cu1B 8.4(8) . 3_565 ?
Cu1A O3 Cu1B 8.4(8) . 2_665 ?
Cu1A O3 Cu1B 8.4(8) . . ?
Cu1A O3 Cu2 105.66(4) . 2_665 ?
Cu1A O3 Cu2 105.66(4) . . ?
Cu1A O3 Cu2 105.66(4) . 3_565 ?
Cu1B O3 Cu1B 14.5(14) . 3_565 ?
Cu1B O3 Cu1B 14.5(14) 3_565 2_665 ?
Cu1B O3 Cu1B 14.5(14) . 2_665 ?
Cu2 O3 Cu1B 101.3(4) 2_665 2_665 ?
Cu2 O3 Cu1B 101.3(4) 3_565 2_665 ?
Cu2 O3 Cu1B 114.1(8) 3_565 . ?
Cu2 O3 Cu1B 114.1(8) 2_665 3_565 ?
Cu2 O3 Cu1B 114.1(8) . 2_665 ?
Cu2 O3 Cu1B 101.3(4) . . ?
Cu2 O3 Cu1B 101.3(4) 2_665 . ?
Cu2 O3 Cu1B 101.3(4) . 3_565 ?
Cu2 O3 Cu1B 101.3(4) 3_565 3_565 ?
Cu2 O3 Cu2 113.00(3) . 2_665 ?
Cu2 O3 Cu2 113.00(3) 3_565 . ?
Cu2 O3 Cu2 113.00(3) 3_565 2_665 ?

loop_
_geom_bond_atom_site_label_1
_geom_bond_atom_site_label_2
_geom_bond_distance
_geom_bond_site_symmetry_2
_geom_bond_publ_flag
Cs1 Cs1 0.283(8) 8_567 ?
Cs1 Cs1 0.304(12) 2_765 ?
Cs1 Cs1 0.304(12) 3_675 ?
Cs1 Cs1 0.283(8) 9_657 ?
Cs1 Cs1 0.416(8) 7_777 ?
Cs1 Cu1B 3.64(3) 9_666 ?
Cs1 Cu1B 3.64(3) 8_666 ?
Cs1 O1 3.536(3) 7_677 ?
Cs1 O1 3.536(3) 7_777 ?
Cs1 O1 3.440(7) 1_665 ?
Cs1 O2 3.601(4) 1_665 ?
Cs1 O2 3.601(4) 2_775 ?
Cu1A Cu1B 0.28(3) 3_565 ?
Cu1A Cu1B 0.28(3) 2_665 ?
Cu1A Cu2 2.976(4) 3_565 ?
Cu1A Cu2 2.976(4) . ?
Cu1A Cu2 2.976(4) 2_665 ?
Cu1A O1 1.841(5) 1_554 ?
Cu1A O2 2.1927(12) 7_566 ?
Cu1A O2 2.1927(12) 9_666 ?
Cu1A O2 2.1927(12) 8_556 ?
Cu1A O3 1.857(5) . ?
Cu1B Cu1B 0.48(5) 3_565 ?
Cu1B Cu1B 0.48(5) 2_665 ?
Cu1B Cu2 2.916(10) 2_665 ?
Cu1B Cu2 2.916(10) . ?
Cu1B O1 1.846(11) 1_554 ?
Cu1B O2 2.073(11) 8_556 ?
Cu1B O2 2.073(11) 7_566 ?
Cu1B O3 1.892(12) . ?
Cu2 O2 2.0350(8) . ?
Cu2 O2 2.0350(8) 7_566 ?
Cu2 O3 1.8774(4) . ?
Cu2 O3 1.8775(4) 7_566 ?
P1 O1 1.5082(16) . ?
P1 O2 1.5448(10) . ?
P1 O2 1.5448(10) 2_665 ?
P1 O2 1.5448(10) 3_565 ?

loop_
_geom_torsion_atom_site_label_1
_geom_torsion_atom_site_label_2
_geom_torsion_atom_site_label_3
_geom_torsion_atom_site_label_4
_geom_torsion
_geom_torsion_site_symmetry_1
_geom_torsion_site_symmetry_2
_geom_torsion_site_symmetry_3
_geom_torsion_site_symmetry_4
_geom_torsion_publ_flag
Cs1 Cu1A O3 Cu1B 122.48(10) 9_546 . . 2_665 ?
Cs1 Cu1A O3 Cu1B 117.54(10) 8_456 . . 2_665 ?
Cs1 Cu1A O3 Cu1B -117.52(10) 9_546 . . 3_565 ?
Cs1 Cu1A O3 Cu1B 2.48(10) 9_546 . . . ?
Cs1 Cu1A O3 Cu1B -122.46(10) 8_456 . . 3_565 ?
Cs1 Cu1A O3 Cu1B -2.46(10) 8_456 . . . ?
Cs1 Cu1A O3 Cu2 -177.53(10) 9_546 . . 3_565 ?
Cs1 Cu1A O3 Cu2 177.53(10) 8_456 . . 3_565 ?
Cs1 Cu1A O3 Cu2 62.47(10) 9_546 . . 2_665 ?
Cs1 Cu1A O3 Cu2 -62.47(10) 8_456 . . . ?
Cs1 Cu1A O3 Cu2 -57.53(10) 9_546 . . . ?
Cs1 Cu1A O3 Cu2 57.53(10) 8_456 . . 2_665 ?
Cs1 Cu1B O3 Cu1A 177.08(13) 8_456 . . . ?
Cs1 Cu1B O3 Cu1A -179.993(14) 7_666 . . . ?
Cs1 Cu1B O3 Cu1A -179.993(14) 1_444 . . . ?
Cs1 Cu1B O3 Cu1A -177.07(14) 9_546 . . . ?
Cs1 Cu1B O3 Cu1B -149.72(5) 7_666 . . 3_565 ?
Cs1 Cu1B O3 Cu1B -152.65(12) 8_456 . . 3_565 ?
Cs1 Cu1B O3 Cu1B 149.74(5) 7_666 . . 2_665 ?
Cs1 Cu1B O3 Cu1B -149.73(5) 1_444 . . 3_565 ?
Cs1 Cu1B O3 Cu1B -146.80(16) 9_546 . . 3_565 ?
Cs1 Cu1B O3 Cu1B 149.74(5) 1_444 . . 2_665 ?
Cs1 Cu1B O3 Cu1B 152.66(12) 9_546 . . 2_665 ?
Cs1 Cu1B O3 Cu1B 146.82(16) 8_456 . . 2_665 ?
Cs1 Cu1B O3 Cu2 61.19(14) 9_546 . . 2_665 ?
Cs1 Cu1B O3 Cu2 -61.19(14) 8_456 . . . ?
Cs1 Cu1B O3 Cu2 180.000(0) 1_444 . . 3_565 ?
Cs1 Cu1B O3 Cu2 -58.26(14) 7_666 . . . ?
Cs1 Cu1B O3 Cu2 -58.26(14) 1_444 . . . ?
Cs1 Cu1B O3 Cu2 58.27(14) 1_444 . . 2_665 ?
Cs1 Cu1B O3 Cu2 180.001(1) 7_666 . . 3_565 ?
Cs1 Cu1B O3 Cu2 58.27(14) 7_666 . . 2_665 ?
Cs1 Cu1B O3 Cu2 -55.3(2) 9_546 . . . ?
Cs1 Cu1B O3 Cu2 177.08(13) 8_456 . . 3_565 ?
Cs1 Cu1B O3 Cu2 -177.07(13) 9_546 . . 3_565 ?
Cs1 Cu1B O3 Cu2 55.3(2) 8_456 . . 2_665 ?
Cs1 P1 O1 Cs1 2.47(10) 2_765 . . 9_657 ?
Cs1 P1 O1 Cs1 -117.53(10) 2_765 . . 8_457 ?
Cs1 P1 O1 Cs1 -117.53(10) 7_777 . . 1_445 ?
Cs1 P1 O1 Cs1 -4.9(2) 9_657 . . 7_777 ?
Cs1 P1 O1 Cs1 -117.53(10) 9_547 . . 3_575 ?
Cs1 P1 O1 Cs1 4.9(2) 7_777 . . 9_657 ?
Cs1 P1 O1 Cs1 -2.47(10) 9_657 . . 2_765 ?
Cs1 P1 O1 Cs1 120.001(0) 8_457 . . 9_657 ?
Cs1 P1 O1 Cs1 4.9(2) 9_547 . . 8_457 ?
Cs1 P1 O1 Cs1 124.9(2) 9_547 . . 9_657 ?
Cs1 P1 O1 Cs1 120.000(1) 3_575 . . 1_445 ?
Cs1 P1 O1 Cs1 -115.1(2) 8_467 . . 9_657 ?
Cs1 P1 O1 Cs1 119.999(1) 1_445 . . 2_765 ?
Cs1 P1 O1 Cs1 117.53(10) 3_575 . . 9_547 ?
Cs1 P1 O1 Cs1 122.47(10) 9_547 . . 2_765 ?
Cs1 P1 O1 Cs1 -122.47(10) 2_765 . . 9_547 ?
Cs1 P1 O1 Cs1 -115.1(2) 7_777 . . 8_457 ?
Cs1 P1 O1 Cs1 -2.47(10) 1_445 . . 9_547 ?
Cs1 P1 O1 Cs1 -117.53(10) 3_575 . . 9_657 ?
Cs1 P1 O1 Cs1 -120.001(1) 7_777 . . 9_547 ?
Cs1 P1 O1 Cs1 -2.47(10) 8_457 . . 1_445 ?
Cs1 P1 O1 Cs1 -124.9(2) 9_657 . . 9_547 ?
Cs1 P1 O1 Cs1 -119.999(0) 2_765 . . 1_445 ?
Cs1 P1 O1 Cs1 2.47(10) 9_547 . . 1_445 ?
Cs1 P1 O1 Cs1 -122.47(10) 9_657 . . 1_445 ?
Cs1 P1 O1 Cs1 120.000(1) 8_467 . . 9_547 ?
Cs1 P1 O1 Cs1 2.47(10) 7_777 . . 2_765 ?
Cs1 P1 O1 Cs1 115.1(2) 8_457 . . 7_777 ?
Cs1 P1 O1 Cs1 117.53(10) 8_457 . . 2_765 ?
Cs1 P1 O1 Cs1 120.001(0) 9_547 . . 7_777 ?
Cs1 P1 O1 Cs1 122.47(10) 3_575 . . 8_457 ?
Cs1 P1 O1 Cs1 -120.000(1) 8_467 . . 7_777 ?
Cs1 P1 O1 Cs1 2.47(10) 1_445 . . 8_457 ?
Cs1 P1 O1 Cs1 -122.47(10) 3_575 . . 7_777 ?
Cs1 P1 O1 Cs1 -120.001(0) 9_657 . . 8_457 ?
Cs1 P1 O1 Cs1 117.53(10) 1_445 . . 7_777 ?
Cs1 P1 O1 Cs1 124.9(2) 8_467 . . 8_457 ?
Cs1 P1 O1 Cs1 -120.000(1) 3_575 . . 2_765 ?
Cs1 P1 O1 Cs1 -122.47(10) 8_457 . . 3_575 ?
Cs1 P1 O1 Cs1 122.47(10) 8_467 . . 1_445 ?
Cs1 P1 O1 Cs1 122.47(10) 1_445 . . 9_657 ?
Cs1 P1 O1 Cs1 120.000(1) 2_765 . . 3_575 ?
Cs1 P1 O1 Cs1 -117.53(10) 8_467 . . 2_765 ?
Cs1 P1 O1 Cs1 -120.000(1) 1_445 . . 3_575 ?
Cs1 P1 O1 Cs1 -2.47(10) 2_765 . . 7_777 ?
Cs1 P1 O1 Cs1 122.47(10) 7_777 . . 3_575 ?
Cs1 P1 O1 Cs1 117.53(10) 9_657 . . 3_575 ?
Cs1 P1 O1 Cs1 -4.9(2) 8_457 . . 9_547 ?
Cs1 P1 O1 Cs1 2.47(10) 8_467 . . 3_575 ?
Cs1 P1 O2 Cs1 112.9(2) 1_445 . . 3_575 ?
Cs1 P1 O2 Cs1 0.143(11) 3_575 . . 2_665 ?
Cs1 P1 O2 Cs1 -3.59(13) 9_547 . . 2_655 ?
Cs1 P1 O2 Cs1 111.87(2) 8_457 . . 3_575 ?
Cs1 P1 O2 Cs1 1.1(2) 8_467 . . 2_665 ?
Cs1 P1 O2 Cs1 109.41(11) 9_547 . . 3_575 ?
Cs1 P1 O2 Cs1 108.42(13) 8_457 . . 7_677 ?
Cs1 P1 O2 Cs1 1.0(2) 8_467 . . 3_575 ?
Cs1 P1 O2 Cs1 112.011(16) 8_457 . . 2_665 ?
Cs1 P1 O2 Cs1 -112.9(2) 3_575 . . 1_445 ?
Cs1 P1 O2 Cs1 -0.143(10) 1_445 . . 2_655 ?
Cs1 P1 O2 Cs1 -1.0(2) 8_457 . . 1_445 ?
Cs1 P1 O2 Cs1 109.41(11) 1_445 . . 7_677 ?
Cs1 P1 O2 Cs1 -3.44(14) 9_547 . . 1_445 ?
Cs1 P1 O2 Cs1 -2.46(10) 8_467 . . 7_677 ?
Cs1 P1 O2 Cs1 -111.87(2) 8_467 . . 1_445 ?
Cs1 P1 O2 Cs1 113.0(2) 1_445 . . 2_665 ?
Cs1 P1 O2 Cs1 -109.41(11) 3_575 . . 9_547 ?
Cs1 P1 O2 Cs1 109.55(10) 9_547 . . 2_665 ?
Cs1 P1 O2 Cs1 3.44(14) 1_445 . . 9_547 ?
Cs1 P1 O2 Cs1 -113.0(2) 3_575 . . 2_655 ?
Cs1 P1 O2 Cs1 2.46(10) 8_457 . . 9_547 ?
Cs1 P1 O2 Cs1 -1.1(2) 8_457 . . 2_655 ?
Cs1 P1 O2 Cs1 -108.42(13) 8_467 . . 9_547 ?
Cs1 P1 O2 Cs1 -112.012(17) 8_467 . . 2_655 ?
Cs1 P1 O2 Cs1 -3.44(14) 3_575 . . 7_677 ?
Cs1 P1 O2 Cs1 105.96(11) 9_547 . . 7_677 ?
Cs1 P1 O2 Cu1A 56.43(12) 1_445 . . 7_566 ?
Cs1 P1 O2 Cu1A 52.98(6) 9_547 . . 7_566 ?
Cs1 P1 O2 Cu1A -56.42(12) 3_575 . . 7_566 ?
Cs1 P1 O2 Cu1A 55.44(10) 8_457 . . 7_566 ?
Cs1 P1 O2 Cu1A -55.44(10) 8_467 . . 7_566 ?
Cs1 P1 O2 Cu1B -69.4(13) 3_575 . . 9_556 ?
Cs1 P1 O2 Cu1B -42.5(13) 8_467 . . 7_566 ?
Cs1 P1 O2 Cu1B 69.4(13) 1_445 . . 7_566 ?
Cs1 P1 O2 Cu1B 43.5(13) 1_445 . . 9_556 ?
Cs1 P1 O2 Cu1B -43.5(13) 3_575 . . 7_566 ?
Cs1 P1 O2 Cu1B 42.5(13) 8_457 . . 9_556 ?
Cs1 P1 O2 Cu1B 65.9(13) 9_547 . . 7_566 ?
Cs1 P1 O2 Cu1B 40.0(13) 9_547 . . 9_556 ?
Cs1 P1 O2 Cu1B -68.4(13) 8_467 . . 9_556 ?
Cs1 P1 O2 Cu1B 68.4(13) 8_457 . . 7_566 ?
Cs1 P1 O2 Cu2 -123.57(12) 1_445 . . . ?
Cs1 P1 O2 Cu2 -124.56(10) 8_457 . . . ?
Cs1 P1 O2 Cu2 123.57(12) 3_575 . . . ?
Cs1 P1 O2 Cu2 -127.02(6) 9_547 . . . ?
Cs1 P1 O2 Cu2 124.56(10) 8_467 . . . ?
Cu1A Cu2 O3 Cu1A 180.001(0) 7_566 . . . ?
Cu1A Cu2 O3 Cu1B 0.001(1) . . . 2_665 ?
Cu1A Cu2 O3 Cu1B 180.0 7_566 . . 2_665 ?
Cu1A Cu2 O3 Cu1B -7.4(7) . . . . ?
Cu1A Cu2 O3 Cu1B -172.6(7) 7_566 . . 3_565 ?
Cu1A Cu2 O3 Cu1B 7.4(7) . . . 3_565 ?
Cu1A Cu2 O3 Cu1B 172.6(7) 7_566 . . . ?
Cu1A Cu2 O3 Cu2 115.06(5) . . . 3_565 ?
Cu1A Cu2 O3 Cu2 64.94(6) 7_566 . . 2_665 ?
Cu1A Cu2 O3 Cu2 -64.94(5) 7_566 . . 3_565 ?
Cu1A Cu2 O3 Cu2 -115.06(6) . . . 2_665 ?
Cu1B Cu1A O3 Cu1B 120.000(10) 3_565 . . . ?
Cu1B Cu1A O3 Cu1B -120.000(18) 3_565 . . 2_665 ?
Cu1B Cu1A O3 Cu1B -120.000(10) 2_665 . . . ?
Cu1B Cu1A O3 Cu1B 120.00(3) 2_665 . . 3_565 ?
Cu1B Cu1A O3 Cu2 -60.006(3) 3_565 . . 3_565 ?
Cu1B Cu1A O3 Cu2 -60.006(16) 2_665 . . 2_665 ?
Cu1B Cu1A O3 Cu2 179.994(16) 2_665 . . . ?
Cu1B Cu1A O3 Cu2 59.994(16) 2_665 . . 3_565 ?
Cu1B Cu1A O3 Cu2 59.994(4) 3_565 . . . ?
Cu1B Cu1A O3 Cu2 179.994(4) 3_565 . . 2_665 ?
Cu1B Cu1B O3 Cu1A -30.27(3) 3_565 . . . ?
Cu1B Cu1B O3 Cu1A 30.27(6) 2_665 . . . ?
Cu1B Cu1B O3 Cu1B -60.54(8) 3_565 . . 2_665 ?
Cu1B Cu1B O3 Cu1B 60.54(12) 2_665 . . 3_565 ?
Cu1B Cu1B O3 Cu2 -30.27(7) 3_565 . . 3_565 ?
Cu1B Cu1B O3 Cu2 30.26(6) 2_665 . . 3_565 ?
Cu1B Cu1B O3 Cu2 152.0(2) 2_665 . . . ?
Cu1B Cu1B O3 Cu2 -91.47(8) 2_665 . . 2_665 ?
Cu1B Cu1B O3 Cu2 -152.0(2) 3_565 . . 2_665 ?
Cu1B Cu1B O3 Cu2 91.46(10) 3_565 . . . ?
Cu1B Cu2 O3 Cu1A -172.6(7) 7_566 . . . ?
Cu1B Cu2 O3 Cu1A 172.6(7) 9_556 . . . ?
Cu1B Cu2 O3 Cu1A -7.4(7) 3_565 . . . ?
Cu1B Cu2 O3 Cu1A 7.4(7) . . . . ?
Cu1B Cu2 O3 Cu1B 172.6(7) 9_556 . . 2_665 ?
Cu1B Cu2 O3 Cu1B 165.2(14) 9_556 . . . ?
Cu1B Cu2 O3 Cu1B -165.2(14) 7_566 . . 3_565 ?
Cu1B Cu2 O3 Cu1B 7.4(7) . . . 2_665 ?
Cu1B Cu2 O3 Cu1B -172.6(7) 7_566 . . 2_665 ?
Cu1B Cu2 O3 Cu1B -14.8(14) 3_565 . . . ?
Cu1B Cu2 O3 Cu1B -7.4(7) 3_565 . . 2_665 ?
Cu1B Cu2 O3 Cu1B 14.8(14) . . . 3_565 ?
Cu1B Cu2 O3 Cu1B 180.000(1) 9_556 . . 3_565 ?
Cu1B Cu2 O3 Cu1B 180.000(1) 7_566 . . . ?
Cu1B Cu2 O3 Cu2 -122.5(7) 3_565 . . 2_665 ?
Cu1B Cu2 O3 Cu2 107.6(7) 3_565 . . 3_565 ?
Cu1B Cu2 O3 Cu2 72.4(7) 7_566 . . 2_665 ?
Cu1B Cu2 O3 Cu2 122.5(7) . . . 3_565 ?
Cu1B Cu2 O3 Cu2 -107.6(7) . . . 2_665 ?
Cu1B Cu2 O3 Cu2 -72.4(7) 9_556 . . 3_565 ?
Cu1B Cu2 O3 Cu2 -57.5(7) 7_566 . . 3_565 ?
Cu1B Cu2 O3 Cu2 57.5(7) 9_556 . . 2_665 ?
Cu2 Cu1A O3 Cu1B -179.994(9) 3_565 . . . ?
Cu2 Cu1A O3 Cu1B -59.994(18) . . . 3_565 ?
Cu2 Cu1A O3 Cu1B -59.994(18) 3_565 . . 2_665 ?
Cu2 Cu1A O3 Cu1B 60.006(8) . . . . ?
Cu2 Cu1A O3 Cu1B 60.006(18) 2_665 . . 2_665 ?
Cu2 Cu1A O3 Cu1B -59.994(9) 2_665 . . . ?
Cu2 Cu1A O3 Cu1B -179.994(19) . . . 2_665 ?
Cu2 Cu1A O3 Cu1B 60.006(18) 3_565 . . 3_565 ?
Cu2 Cu1A O3 Cu1B -179.994(18) 2_665 . . 3_565 ?
Cu2 Cu1A O3 Cu2 120.000(1) 2_665 . . 3_565 ?
Cu2 Cu1A O3 Cu2 -120.000(0) . . . 3_565 ?
Cu2 Cu1A O3 Cu2 -120.000(1) 2_665 . . . ?
Cu2 Cu1A O3 Cu2 120.000(1) 3_565 . . . ?
Cu2 Cu1A O3 Cu2 -120.000(1) 3_565 . . 2_665 ?
Cu2 Cu1A O3 Cu2 120.000(0) . . . 2_665 ?
Cu2 Cu1B O3 Cu1A -121.73(12) . . . . ?
Cu2 Cu1B O3 Cu1A 121.74(14) 2_665 . . . ?
Cu2 Cu1B O3 Cu1B -91.46(9) . . . 3_565 ?
Cu2 Cu1B O3 Cu1B -152.00(18) . . . 2_665 ?
Cu2 Cu1B O3 Cu1B 152.0(2) 2_665 . . 3_565 ?
Cu2 Cu1B O3 Cu1B 91.47(9) 2_665 . . 2_665 ?
Cu2 Cu1B O3 Cu2 116.5(3) . . . 2_665 ?
Cu2 Cu1B O3 Cu2 -116.5(3) 2_665 . . . ?
Cu2 Cu1B O3 Cu2 121.73(14) 2_665 . . 3_565 ?
Cu2 Cu1B O3 Cu2 -121.74(14) . . . 3_565 ?
O1 Cu1B O3 Cu1A 0.003(3) 1_554 . . . ?
O1 Cu1B O3 Cu1B 30.27(5) 1_554 . . 3_565 ?
O1 Cu1B O3 Cu1B -30.27(5) 1_554 . . 2_665 ?
O1 Cu1B O3 Cu2 -0.003(5) 1_554 . . 3_565 ?
O1 Cu1B O3 Cu2 -121.74(14) 1_554 . . 2_665 ?
O1 Cu1B O3 Cu2 121.73(13) 1_554 . . . ?
O1 P1 O2 Cs1 -56.43(12) . . . 1_445 ?
O1 P1 O2 Cs1 56.57(11) . . . 2_665 ?
O1 P1 O2 Cs1 56.43(12) . . . 3_575 ?
O1 P1 O2 Cs1 52.98(6) . . . 7_677 ?
O1 P1 O2 Cs1 -56.57(11) . . . 2_655 ?
O1 P1 O2 Cs1 -52.98(6) . . . 9_547 ?
O1 P1 O2 Cu1A 0.001(1) . . . 7_566 ?
O1 P1 O2 Cu1B -12.9(13) . . . 9_556 ?
O1 P1 O2 Cu1B 12.9(13) . . . 7_566 ?
O1 P1 O2 Cu2 180.0 . . . . ?
O2 Cu1A O3 Cu1B -59.993(18) 9_666 . . 2_665 ?
O2 Cu1A O3 Cu1B -179.993(18) 7_566 . . 2_665 ?
O2 Cu1A O3 Cu1B -59.994(18) 7_566 . . 3_565 ?
O2 Cu1A O3 Cu1B -179.993(18) 8_556 . . 3_565 ?
O2 Cu1A O3 Cu1B -59.993(8) 8_556 . . . ?
O2 Cu1A O3 Cu1B -179.993(9) 9_666 . . . ?
O2 Cu1A O3 Cu1B 60.007(9) 7_566 . . . ?
O2 Cu1A O3 Cu1B 60.007(18) 9_666 . . 3_565 ?
O2 Cu1A O3 Cu1B 60.007(19) 8_556 . . 2_665 ?
O2 Cu1A O3 Cu2 120.001(0) 8_556 . . 3_565 ?
O2 Cu1A O3 Cu2 120.001(0) 7_566 . . 2_665 ?
O2 Cu1A O3 Cu2 0.001(0) 9_666 . . 3_565 ?
O2 Cu1A O3 Cu2 -119.999(0) 9_666 . . 2_665 ?
O2 Cu1A O3 Cu2 0.001(0) 8_556 . . 2_665 ?
O2 Cu1A O3 Cu2 0.001(0) 7_566 . . . ?
O2 Cu1A O3 Cu2 120.001(0) 9_666 . . . ?
O2 Cu1A O3 Cu2 -119.999(0) 8_556 . . . ?
O2 Cu1A O3 Cu2 -119.999(0) 7_566 . . 3_565 ?
O2 Cu1B O3 Cu1A -114.4(6) 7_566 . . . ?
O2 Cu1B O3 Cu1A 114.4(6) 8_556 . . . ?
O2 Cu1B O3 Cu1B 84.2(6) 8_556 . . 2_665 ?
O2 Cu1B O3 Cu1B -144.7(5) 7_566 . . 2_665 ?
O2 Cu1B O3 Cu1B -84.2(6) 7_566 . . 3_565 ?
O2 Cu1B O3 Cu1B 144.7(5) 8_556 . . 3_565 ?
O2 Cu1B O3 Cu2 7.3(7) 7_566 . . . ?
O2 Cu1B O3 Cu2 123.8(5) 7_566 . . 2_665 ?
O2 Cu1B O3 Cu2 -114.4(6) 7_566 . . 3_565 ?
O2 Cu1B O3 Cu2 -123.8(5) 8_556 . . . ?
O2 Cu1B O3 Cu2 114.4(6) 8_556 . . 3_565 ?
O2 Cu1B O3 Cu2 -7.3(7) 8_556 . . 2_665 ?
O2 Cu2 O3 Cu1A 180.000(0) . . . . ?
O2 Cu2 O3 Cu1A 0.0 7_566 . . . ?
O2 Cu2 O3 Cu1B -7.4(7) 7_566 . . . ?
O2 Cu2 O3 Cu1B 0.000(0) 7_566 . . 2_665 ?
O2 Cu2 O3 Cu1B 180.001(0) . . . 2_665 ?
O2 Cu2 O3 Cu1B -172.6(7) . . . 3_565 ?
O2 Cu2 O3 Cu1B 172.6(7) . . . . ?
O2 Cu2 O3 Cu1B 7.4(7) 7_566 . . 3_565 ?
O2 Cu2 O3 Cu2 -115.06(5) 7_566 . . 2_665 ?
O2 Cu2 O3 Cu2 64.94(6) . . . 2_665 ?
O2 Cu2 O3 Cu2 -64.94(6) . . . 3_565 ?
O2 Cu2 O3 Cu2 115.06(6) 7_566 . . 3_565 ?
O2 P1 O1 Cs1 57.53(10) 2_665 . . 7_777 ?
O2 P1 O1 Cs1 -57.53(10) 2_665 . . 8_457 ?
O2 P1 O1 Cs1 -62.47(10) 2_665 . . 9_547 ?
O2 P1 O1 Cs1 62.47(10) 2_665 . . 9_657 ?
O2 P1 O1 Cs1 177.53(10) 3_565 . . 9_547 ?
O2 P1 O1 Cs1 -57.53(10) 3_565 . . 9_657 ?
O2 P1 O1 Cs1 -60.000(1) . . . 3_575 ?
O2 P1 O1 Cs1 -177.53(10) . . . 9_657 ?
O2 P1 O1 Cs1 -60.001(0) 3_565 . . 2_765 ?
O2 P1 O1 Cs1 62.47(10) . . . 8_457 ?
O2 P1 O1 Cs1 59.999(1) 2_665 . . 2_765 ?
O2 P1 O1 Cs1 60.000(1) . . . 1_445 ?
O2 P1 O1 Cs1 59.999(1) 3_565 . . 3_575 ?
O2 P1 O1 Cs1 -60.001(0) 2_665 . . 1_445 ?
O2 P1 O1 Cs1 179.999(2) 2_665 . . 3_575 ?
O2 P1 O1 Cs1 -177.53(10) 3_565 . . 8_457 ?
O2 P1 O1 Cs1 180.000(1) . . . 2_765 ?
O2 P1 O1 Cs1 -62.47(10) 3_565 . . 7_777 ?
O2 P1 O1 Cs1 180.000(0) 3_565 . . 1_445 ?
O2 P1 O1 Cs1 57.53(10) . . . 9_547 ?
O2 P1 O1 Cs1 177.53(10) . . . 7_777 ?
O2 P1 O2 Cs1 -177.10(11) 3_565 . . 2_655 ?
O2 P1 O2 Cs1 63.96(12) 2_665 . . 2_655 ?
O2 P1 O2 Cs1 64.10(12) 2_665 . . 1_445 ?
O2 P1 O2 Cs1 -67.54(7) 3_565 . . 7_677 ?
O2 P1 O2 Cs1 -176.95(12) 3_565 . . 1_445 ?
O2 P1 O2 Cs1 173.51(6) 2_665 . . 7_677 ?
O2 P1 O2 Cs1 -173.51(6) 3_565 . . 9_547 ?
O2 P1 O2 Cs1 -63.96(12) 3_565 . . 2_665 ?
O2 P1 O2 Cs1 -64.10(12) 3_565 . . 3_575 ?
O2 P1 O2 Cs1 177.10(11) 2_665 . . 2_665 ?
O2 P1 O2 Cs1 176.95(12) 2_665 . . 3_575 ?
O2 P1 O2 Cs1 67.55(7) 2_665 . . 9_547 ?
O2 P1 O2 Cu1A 120.53(4) 2_665 . . 7_566 ?
O2 P1 O2 Cu1A -120.52(4) 3_565 . . 7_566 ?
O2 P1 O2 Cu1B -107.6(13) 3_565 . . 7_566 ?
O2 P1 O2 Cu1B 107.6(13) 2_665 . . 9_556 ?
O2 P1 O2 Cu1B 133.5(13) 2_665 . . 7_566 ?
O2 P1 O2 Cu1B -133.5(13) 3_565 . . 9_556 ?
O2 P1 O2 Cu2 59.47(4) 3_565 . . . ?
O2 P1 O2 Cu2 -59.47(4) 2_665 . . . ?

loop_
_exptl_oxdiff_crystal_face_indexfrac_h
_exptl_oxdiff_crystal_face_indexfrac_k
_exptl_oxdiff_crystal_face_indexfrac_l
_exptl_oxdiff_crystal_face_x
_exptl_oxdiff_crystal_face_y
_exptl_oxdiff_crystal_face_z
7.1749 0.5692 2.4341 -0.0098 -0.0027 -0.9999
-3.9677 8.7503 1.4190 0.1787 0.9730 -0.1458
-8.4122 6.4832 -0.6728 0.1481 0.7695 0.6212
-7.1749 -0.5692 -2.4341 0.0098 0.0027 0.9999
-1.5146 -6.5952 -2.4889 -0.1217 -0.6934 0.7102
6.1440 -8.5451 -0.6707 -0.1810 -0.9704 -0.1600
-1.1562 -0.9716 11.2773 0.9833 -0.1819 0.0043
1.1562 0.9716 -11.2773 -0.9833 0.1819 -0.0043
